data_4348523
loop_
_publ_author_name
'Sen, Srobona'
'Ke, Iou-Sheng'
'Gabba\"i, Fran\,cois P'

_publ_section_title
;
 Anion-Controlled Positional Switching of a Phenyl Group about the
 Dinuclear Core of a AuSb Complex.
;
_journal_issue 18
_journal_name_full 'Inorganic chemistry'
_journal_page_first 9162
_journal_page_last 9172
_journal_paper_doi 10.1021/acs.inorgchem.6b01290
_journal_volume 55
_journal_year 2016
_chemical_formula_moiety 'C30 H41 Au F3 P2 Sb, O2'
_chemical_formula_sum 'C540 H738 Au18 F54 O12 P36 Sb18'
_chemical_formula_weight 15299.63
_chemical_melting_point ?
_chemical_name_common None
_space_group_IT_number 148
_space_group_name_Hall '-R 3'
_space_group_name_H-M_alt 'R -3 :H'
_symmetry_cell_setting Rhombic
_symmetry_space_group_name_H-M 'R -3 :H'
_atom_sites_solution_hydrogens geom
_atom_sites_solution_primary direct
_atom_sites_solution_secondary difmap
_audit_creation_method SHELXL-97
_cell_angle_alpha 90.00
_cell_angle_beta 90.00
_cell_angle_gamma 120.00
_cell_formula_units_Z 1
_cell_length_a 26.570(4)
_cell_length_b 26.570(4)
_cell_length_c 23.545(7)
_cell_measurement_temperature 296(2)
_cell_volume 14395(5)
_computing_cell_refinement 'Bruker APEX-II'
_computing_data_collection 'Bruker APEX-II'
_computing_data_reduction 'Bruker APEX-II'
_computing_molecular_graphics 'Bruker SHELXTL'
_computing_publication_material 'Bruker SHELXTL'
_computing_structure_refinement 'SHELXL-97 (Sheldrick, 1997)'
_computing_structure_solution 'SHELXS-97 (Sheldrick, 1990)'
_diffrn_ambient_temperature 296(2)
_diffrn_measured_fraction_theta_full 0.986
_diffrn_measured_fraction_theta_max 0.986
_diffrn_measurement_device_type 'BRUKE APEX-II CCD'
_diffrn_measurement_method 'phi and omega scans'
_diffrn_radiation_monochromator graphite
_diffrn_radiation_source 'fine-focus sealed tube'
_diffrn_radiation_type MoK\a
_diffrn_radiation_wavelength 0.71073
_diffrn_reflns_av_R_equivalents 0.0755
_diffrn_reflns_av_sigmaI/netI 0.0488
_diffrn_reflns_limit_h_max 34
_diffrn_reflns_limit_h_min -35
_diffrn_reflns_limit_k_max 34
_diffrn_reflns_limit_k_min -35
_diffrn_reflns_limit_l_max 30
_diffrn_reflns_limit_l_min -31
_diffrn_reflns_number 55830
_diffrn_reflns_theta_full 28.19
_diffrn_reflns_theta_max 28.19
_diffrn_reflns_theta_min 1.24
_exptl_absorpt_coefficient_mu 5.563
_exptl_absorpt_correction_type multi-scan
_exptl_absorpt_process_details SADABS
_exptl_crystal_colour Colorless
_exptl_crystal_density_diffrn 1.765
_exptl_crystal_density_method 'not measured'
_exptl_crystal_description Block
_exptl_crystal_F_000 7440
_refine_diff_density_max 2.018
_refine_diff_density_min -0.784
_refine_diff_density_rms 0.162
_refine_ls_extinction_method none
_refine_ls_goodness_of_fit_ref 1.053
_refine_ls_hydrogen_treatment mixed
_refine_ls_matrix_type full
_refine_ls_number_parameters 338
_refine_ls_number_reflns 7755
_refine_ls_number_restraints 0
_refine_ls_restrained_S_all 1.053
_refine_ls_R_factor_all 0.0475
_refine_ls_R_factor_gt 0.0322
_refine_ls_shift/su_max 0.001
_refine_ls_shift/su_mean 0.000
_refine_ls_structure_factor_coef Fsqd
_refine_ls_weighting_details 'calc w=1/[\s^2^(Fo^2^)+(0.0310P)^2^+102.0418P] where P=(Fo^2^+2Fc^2^)/3'
_refine_ls_weighting_scheme calc
_refine_ls_wR_factor_gt 0.0733
_refine_ls_wR_factor_ref 0.0835
_reflns_number_gt 6255
_reflns_number_total 7755
_reflns_threshold_expression >2sigma(I)
_cod_data_source_file ic6b01290_si_001.cif
_cod_data_source_block c:5
_cod_depositor_comments
;
The following automatic conversions were performed:

data item '_chemical_melting_point' value 'None' was changed to '?'
-- the value is undefined or not given.

data item '_exptl_absorpt_correction_type' value 'Multi-scan' was
changed to 'multi-scan' in accordance with the
/home/saulius/struct/COD-crude-data/automatic-downloads/DataCite-retrospective/ACS/depositions/lib/dictionaries/cif_core.dic
dictionary named 'cif_core.dic' version 2.4.2 last updated on
2011-04-26.

Automatic conversion script
Id: cif_fix_values 6909 2019-04-08 15:41:33Z antanas 
;
_cod_original_sg_symbol_H-M R-3
_cod_database_code 4348523

loop_
_symmetry_equiv_pos_as_xyz
'x, y, z'
'-y, x-y, z'
'-x+y, -x, z'
'x+2/3, y+1/3, z+1/3'
'-y+2/3, x-y+1/3, z+1/3'
'-x+y+2/3, -x+1/3, z+1/3'
'x+1/3, y+2/3, z+2/3'
'-y+1/3, x-y+2/3, z+2/3'
'-x+y+1/3, -x+2/3, z+2/3'
'-x, -y, -z'
'y, -x+y, -z'
'x-y, x, -z'
'-x+2/3, -y+1/3, -z+1/3'
'y+2/3, -x+y+1/3, -z+1/3'
'x-y+2/3, x+1/3, -z+1/3'
'-x+1/3, -y+2/3, -z+2/3'
'y+1/3, -x+y+2/3, -z+2/3'
'x-y+1/3, x+2/3, -z+2/3'

loop_
_atom_site_label
_atom_site_type_symbol
_atom_site_fract_x
_atom_site_fract_y
_atom_site_fract_z
_atom_site_U_iso_or_equiv
_atom_site_adp_type
_atom_site_occupancy
_atom_site_symmetry_multiplicity
_atom_site_calc_flag
_atom_site_refinement_flags
Au1 Au 0.149323(8) 0.738139(8) 0.019335(8) 0.02020(6) Uani 1 1 d .
Sb1 Sb 0.075639(14) 0.747702(14) 0.090822(13) 0.01978(8) Uani 1 1 d .
F1 F 0.01378(12) 0.72304(13) 0.03188(12) 0.0276(7) Uani 1 1 d .
C1 C 0.1016(2) 0.8374(2) 0.0718(2) 0.0247(11) Uani 1 1 d .
F2 F 0.13361(13) 0.77174(13) 0.15272(12) 0.0308(7) Uani 1 1 d .
C2 C 0.1494(2) 0.8698(2) 0.0365(2) 0.0232(10) Uani 1 1 d .
F3 F 0.02478(13) 0.75641(13) 0.14601(12) 0.0320(7) Uani 1 1 d .
C3 C 0.1691(2) 0.9287(2) 0.0273(2) 0.0275(11) Uani 1 1 d .
H3A H 0.2018 0.9507 0.0050 0.033 Uiso 1 1 calc R
C4 C 0.1399(3) 0.9539(3) 0.0513(3) 0.0371(14) Uani 1 1 d .
H4A H 0.1525 0.9929 0.0445 0.044 Uiso 1 1 calc R
P2 P 0.10138(6) 0.63976(6) 0.04307(6) 0.0242(3) Uani 1 1 d .
C5 C 0.0919(3) 0.9218(3) 0.0854(3) 0.0434(15) Uani 1 1 d .
H5A H 0.0722 0.9391 0.1011 0.052 Uiso 1 1 calc R
P1 P 0.18480(6) 0.83606(5) -0.00140(5) 0.0214(3) Uani 1 1 d .
C6 C 0.0732(2) 0.8640(2) 0.0959(3) 0.0346(13) Uani 1 1 d .
H6A H 0.0413 0.8428 0.1194 0.042 Uiso 1 1 calc R
C7 C 0.0310(2) 0.6587(2) 0.1195(2) 0.0240(11) Uani 1 1 d .
C8 C 0.0425(2) 0.6179(2) 0.0942(2) 0.0246(11) Uani 1 1 d .
C9 C 0.0096(2) 0.5595(2) 0.1095(2) 0.0319(12) Uani 1 1 d .
H9A H 0.0172 0.5322 0.0928 0.038 Uiso 1 1 calc R
C10 C -0.0341(2) 0.5418(2) 0.1496(2) 0.0320(13) Uani 1 1 d .
H10A H -0.0560 0.5027 0.1593 0.038 Uiso 1 1 calc R
C11 C -0.0453(2) 0.5816(2) 0.1749(2) 0.0328(13) Uani 1 1 d .
H11A H -0.0746 0.5696 0.2020 0.039 Uiso 1 1 calc R
C12 C -0.0128(2) 0.6400(2) 0.1601(2) 0.0276(11) Uani 1 1 d .
H12A H -0.0204 0.6669 0.1776 0.033 Uiso 1 1 calc R
C13 C 0.2118(2) 0.7333(2) -0.0350(3) 0.0330(13) Uani 1 1 d .
C14 C 0.2613(3) 0.7356(2) -0.0119(3) 0.0447(16) Uani 1 1 d .
H14A H 0.2662 0.7370 0.0273 0.054 Uiso 1 1 calc R
C15 C 0.3038(3) 0.7358(3) -0.0481(4) 0.068(3) Uani 1 1 d .
H15A H 0.3367 0.7371 -0.0326 0.082 Uiso 1 1 calc R
C16 C 0.2968(4) 0.7341(4) -0.1060(5) 0.082(3) Uani 1 1 d .
H16A H 0.3254 0.7350 -0.1295 0.099 Uiso 1 1 calc R
C17 C 0.2487(4) 0.7312(3) -0.1294(4) 0.072(3) Uani 1 1 d .
H17A H 0.2441 0.7295 -0.1686 0.086 Uiso 1 1 calc R
C18 C 0.2063(3) 0.7309(3) -0.0944(3) 0.0492(18) Uani 1 1 d .
H18A H 0.1735 0.7289 -0.1108 0.059 Uiso 1 1 calc R
C19 C 0.2781(2) 0.8671(2) 0.0683(2) 0.0315(12) Uani 1 1 d .
H19A H 0.3188 0.8917 0.0756 0.047 Uiso 1 1 calc R
H19B H 0.2689 0.8273 0.0671 0.047 Uiso 1 1 calc R
H19C H 0.2560 0.8720 0.0978 0.047 Uiso 1 1 calc R
C20 C 0.2629(2) 0.8836(2) 0.0111(2) 0.0255(11) Uani 1 1 d .
H20A H 0.2699 0.9234 0.0147 0.031 Uiso 1 1 calc R
C21 C 0.3020(2) 0.8839(2) -0.0365(3) 0.0363(14) Uani 1 1 d .
H21A H 0.3419 0.9098 -0.0267 0.054 Uiso 1 1 calc R
H21B H 0.2929 0.8967 -0.0711 0.054 Uiso 1 1 calc R
H21C H 0.2959 0.8454 -0.0415 0.054 Uiso 1 1 calc R
C22 C 0.1849(3) 0.8981(3) -0.1002(3) 0.0449(16) Uani 1 1 d .
H1 H 0.1743 0.8947 -0.1396 0.067 Uiso 1 1 calc R
H14B H 0.2261 0.9231 -0.0964 0.067 Uiso 1 1 calc R
H14C H 0.1651 0.9142 -0.0795 0.067 Uiso 1 1 calc R
C23 C 0.1678(2) 0.8389(2) -0.0769(2) 0.0304(12) Uani 1 1 d .
H23A H 0.1888 0.8240 -0.0990 0.036 Uiso 1 1 calc R
C24 C 0.1027(3) 0.7968(3) -0.0862(2) 0.0411(15) Uani 1 1 d .
H24A H 0.0933 0.7977 -0.1255 0.062 Uiso 1 1 calc R
H24B H 0.0805 0.8084 -0.0630 0.062 Uiso 1 1 calc R
H24C H 0.0935 0.7582 -0.0762 0.062 Uiso 1 1 calc R
C25 C 0.0310(3) 0.6125(3) -0.0506(3) 0.055(2) Uani 1 1 d .
H25A H 0.0131 0.5877 -0.0828 0.082 Uiso 1 1 calc R
H25B H 0.0554 0.6517 -0.0633 0.082 Uiso 1 1 calc R
H25C H 0.0014 0.6107 -0.0259 0.082 Uiso 1 1 calc R
C26 C 0.0677(3) 0.5922(2) -0.0184(2) 0.0398(15) Uani 1 1 d .
H26A H 0.0410 0.5532 -0.0036 0.048 Uiso 1 1 calc R
C27 C 0.1110(3) 0.5867(3) -0.0574(3) 0.062(2) Uani 1 1 d .
H27A H 0.0904 0.5611 -0.0884 0.093 Uiso 1 1 calc R
H27B H 0.1311 0.5712 -0.0363 0.093 Uiso 1 1 calc R
H27C H 0.1386 0.6243 -0.0720 0.093 Uiso 1 1 calc R
C28 C 0.1785(3) 0.6589(3) 0.1279(3) 0.0472(17) Uani 1 1 d .
H28A H 0.2064 0.6505 0.1448 0.071 Uiso 1 1 calc R
H28B H 0.1476 0.6497 0.1543 0.071 Uiso 1 1 calc R
H28C H 0.1971 0.6994 0.1182 0.071 Uiso 1 1 calc R
C29 C 0.1540(3) 0.6227(3) 0.0747(3) 0.0352(13) Uani 1 1 d .
H29A H 0.1863 0.6359 0.0477 0.042 Uiso 1 1 calc R
C30 C 0.1316(3) 0.5577(3) 0.0855(3) 0.059(2) Uani 1 1 d .
H30A H 0.1621 0.5530 0.1019 0.089 Uiso 1 1 calc R
H30B H 0.1196 0.5369 0.0503 0.089 Uiso 1 1 calc R
H30C H 0.0992 0.5427 0.1112 0.089 Uiso 1 1 calc R
O1 O 0.0000 1.0000 0.0649(8) 0.169(7) Uiso 1 3 d S
O2 O 0.3333 0.6667 0.1270(10) 0.243(11) Uiso 1 3 d S

loop_
_atom_site_aniso_label
_atom_site_aniso_U_11
_atom_site_aniso_U_22
_atom_site_aniso_U_33
_atom_site_aniso_U_23
_atom_site_aniso_U_13
_atom_site_aniso_U_12
Au1 0.02171(10) 0.01798(10) 0.01898(10) 0.00241(7) 0.00266(7) 0.00846(8)
Sb1 0.01765(16) 0.02235(17) 0.01668(16) 0.00011(12) -0.00100(12) 0.00801(13)
F1 0.0242(15) 0.0324(17) 0.0225(15) 0.0004(12) -0.0043(12) 0.0114(13)
C1 0.024(3) 0.025(3) 0.024(3) 0.000(2) -0.004(2) 0.011(2)
F2 0.0282(16) 0.0339(17) 0.0244(16) -0.0022(13) -0.0075(13) 0.0112(14)
C2 0.022(3) 0.026(3) 0.021(3) -0.003(2) -0.004(2) 0.012(2)
F3 0.0308(17) 0.0377(18) 0.0256(16) -0.0007(13) 0.0073(13) 0.0159(15)
C3 0.029(3) 0.027(3) 0.028(3) -0.001(2) -0.002(2) 0.015(2)
C4 0.037(3) 0.027(3) 0.048(4) -0.006(3) -0.006(3) 0.017(3)
P2 0.0297(7) 0.0193(6) 0.0210(7) 0.0021(5) 0.0025(5) 0.0103(6)
C5 0.047(4) 0.040(4) 0.057(4) 0.003(3) 0.007(3) 0.032(3)
P1 0.0243(7) 0.0182(6) 0.0199(6) 0.0029(5) 0.0028(5) 0.0091(5)
C6 0.031(3) 0.033(3) 0.043(4) -0.001(3) 0.003(3) 0.019(3)
C7 0.022(3) 0.028(3) 0.018(2) 0.003(2) -0.005(2) 0.009(2)
C8 0.022(3) 0.028(3) 0.017(2) 0.004(2) -0.0024(19) 0.007(2)
C9 0.037(3) 0.025(3) 0.027(3) 0.004(2) 0.000(2) 0.010(2)
C10 0.029(3) 0.025(3) 0.027(3) 0.009(2) -0.002(2) 0.002(2)
C11 0.022(3) 0.039(3) 0.028(3) 0.011(2) 0.002(2) 0.009(2)
C12 0.024(3) 0.031(3) 0.023(3) 0.000(2) -0.002(2) 0.011(2)
C13 0.036(3) 0.019(3) 0.042(3) 0.007(2) 0.015(3) 0.013(2)
C14 0.036(3) 0.019(3) 0.075(5) 0.005(3) 0.018(3) 0.010(3)
C15 0.050(5) 0.040(4) 0.120(8) 0.016(5) 0.032(5) 0.027(4)
C16 0.093(7) 0.062(5) 0.101(8) 0.026(5) 0.070(6) 0.046(5)
C17 0.110(8) 0.060(5) 0.057(5) 0.015(4) 0.047(5) 0.052(5)
C18 0.076(5) 0.035(3) 0.040(4) 0.007(3) 0.027(3) 0.031(4)
C19 0.028(3) 0.032(3) 0.037(3) -0.003(2) -0.003(2) 0.017(2)
C20 0.023(3) 0.019(2) 0.031(3) 0.002(2) 0.003(2) 0.008(2)
C21 0.033(3) 0.030(3) 0.039(3) 0.008(3) 0.012(3) 0.010(3)
C22 0.071(5) 0.032(3) 0.026(3) 0.005(2) -0.006(3) 0.021(3)
C23 0.042(3) 0.026(3) 0.019(3) 0.004(2) 0.000(2) 0.014(3)
C24 0.045(4) 0.043(4) 0.026(3) 0.000(3) -0.010(3) 0.015(3)
C25 0.056(4) 0.049(4) 0.028(3) -0.006(3) -0.011(3) 0.003(3)
C26 0.048(4) 0.020(3) 0.026(3) -0.009(2) 0.004(3) -0.003(3)
C27 0.081(6) 0.036(4) 0.044(4) -0.012(3) 0.021(4) 0.010(4)
C28 0.041(4) 0.067(5) 0.043(4) 0.010(3) -0.003(3) 0.034(4)
C29 0.040(3) 0.037(3) 0.038(3) 0.014(3) 0.012(3) 0.026(3)
C30 0.063(5) 0.048(4) 0.083(6) 0.034(4) 0.022(4) 0.040(4)

loop_
_atom_type_symbol
_atom_type_description
_atom_type_scat_dispersion_real
_atom_type_scat_dispersion_imag
_atom_type_scat_source
C C 0.0033 0.0016 'International Tables Vol C Tables 4.2.6.8 and 6.1.1.4'
H H 0.0000 0.0000 'International Tables Vol C Tables 4.2.6.8 and 6.1.1.4'
F F 0.0171 0.0103 'International Tables Vol C Tables 4.2.6.8 and 6.1.1.4'
P P 0.1023 0.0942 'International Tables Vol C Tables 4.2.6.8 and 6.1.1.4'
Sb Sb -0.5866 1.5461 'International Tables Vol C Tables 4.2.6.8 and 6.1.1.4'
Au Au -2.0133 8.8022 'International Tables Vol C Tables 4.2.6.8 and 6.1.1.4'
O O 0.0106 0.0060 'International Tables Vol C Tables 4.2.6.8 and 6.1.1.4'

loop_
_geom_angle_atom_site_label_1
_geom_angle_atom_site_label_2
_geom_angle_atom_site_label_3
_geom_angle
C13 Au1 P2 94.63(14)
C13 Au1 P1 92.80(14)
P2 Au1 P1 171.82(5)
C13 Au1 Sb1 177.10(17)
P2 Au1 Sb1 86.59(3)
P1 Au1 Sb1 86.15(3)
F3 Sb1 F2 86.87(13)
F3 Sb1 F1 89.80(12)
F2 Sb1 F1 176.61(12)
F3 Sb1 C7 83.62(17)
F2 Sb1 C7 92.05(15)
F1 Sb1 C7 86.94(15)
F3 Sb1 C1 82.35(16)
F2 Sb1 C1 91.67(16)
F1 Sb1 C1 88.51(16)
C7 Sb1 C1 165.3(2)
F3 Sb1 Au1 177.15(9)
F2 Sb1 Au1 90.31(9)
F1 Sb1 Au1 93.02(9)
C7 Sb1 Au1 96.87(14)
C1 Sb1 Au1 97.37(14)
C6 C1 C2 119.3(5)
C6 C1 Sb1 121.3(4)
C2 C1 Sb1 119.4(4)
C3 C2 C1 119.9(5)
C3 C2 P1 118.6(4)
C1 C2 P1 121.4(4)
C4 C3 C2 119.7(5)
C3 C4 C5 120.6(5)
C8 P2 C29 107.0(2)
C8 P2 C26 104.9(3)
C29 P2 C26 108.6(3)
C8 P2 Au1 114.59(18)
C29 P2 Au1 108.58(19)
C26 P2 Au1 112.9(2)
C6 C5 C4 120.0(6)
C2 P1 C20 105.5(2)
C2 P1 C23 104.7(2)
C20 P1 C23 110.0(2)
C2 P1 Au1 115.20(17)
C20 P1 Au1 114.95(17)
C23 P1 Au1 106.02(17)
C5 C6 C1 120.5(6)
C12 C7 C8 118.9(5)
C12 C7 Sb1 120.7(4)
C8 C7 Sb1 120.2(4)
C9 C8 C7 119.6(5)
C9 C8 P2 119.1(4)
C7 C8 P2 121.3(4)
C10 C9 C8 120.5(5)
C11 C10 C9 120.3(5)
C10 C11 C12 119.9(5)
C11 C12 C7 120.9(5)
C14 C13 C18 117.7(6)
C14 C13 Au1 120.2(5)
C18 C13 Au1 122.0(5)
C13 C14 C15 119.9(7)
C16 C15 C14 120.2(8)
C17 C16 C15 120.9(7)
C16 C17 C18 119.7(8)
C17 C18 C13 121.6(8)
C21 C20 C19 111.7(4)
C21 C20 P1 114.8(4)
C19 C20 P1 108.2(3)
C22 C23 C24 110.5(5)
C22 C23 P1 116.2(4)
C24 C23 P1 108.6(4)
C25 C26 C27 112.1(6)
C25 C26 P2 109.0(4)
C27 C26 P2 114.1(5)
C28 C29 C30 112.2(5)
C28 C29 P2 108.5(4)
C30 C29 P2 115.5(5)

loop_
_geom_bond_atom_site_label_1
_geom_bond_atom_site_label_2
_geom_bond_distance
Au1 C13 2.151(5)
Au1 P2 2.3320(13)
Au1 P1 2.3332(13)
Au1 Sb1 2.6884(5)
Sb1 F3 1.970(3)
Sb1 F2 1.980(3)
Sb1 F1 1.995(3)
Sb1 C7 2.157(5)
Sb1 C1 2.172(5)
C1 C6 1.388(7)
C1 C2 1.397(7)
C2 C3 1.396(7)
C2 P1 1.825(5)
C3 C4 1.375(8)
C4 C5 1.382(9)
P2 C8 1.823(5)
P2 C29 1.831(6)
P2 C26 1.834(5)
C5 C6 1.378(8)
P1 C20 1.834(5)
P1 C23 1.845(5)
C7 C12 1.391(7)
C7 C8 1.399(7)
C8 C9 1.395(7)
C9 C10 1.383(8)
C10 C11 1.370(8)
C11 C12 1.391(7)
C13 C14 1.395(9)
C13 C18 1.404(9)
C14 C15 1.414(9)
C15 C16 1.375(13)
C16 C17 1.358(13)
C17 C18 1.392(10)
C19 C20 1.531(7)
C20 C21 1.526(7)
C22 C23 1.506(7)
C23 C24 1.534(8)
C25 C26 1.532(10)
C26 C27 1.535(9)
C28 C29 1.513(9)
C29 C30 1.540(8)
